data_7720365
loop_
_publ_author_name
'Kim, Han Sol'
'Lee, Soo Suk'

_publ_section_title
;
 Single-site hydrogen-bond modulation enhances catalytic ester hydrolysis
 in a Zn(II)-TPA scaffold.
;
_journal_issue 12
_journal_name_full 'Dalton transactions (Cambridge, England : 2003)'
_journal_page_first 5004
_journal_page_last 5012
_journal_paper_doi 10.1039/d5dt03058g
_journal_volume 55
_journal_year 2026
_chemical_formula_moiety 'C19 H20 Cl N4 O Zn, Cl O4'
_chemical_formula_sum 'C19 H20 Cl2 N4 O5 Zn'
_chemical_formula_weight 520.695
_space_group_crystal_system monoclinic
_space_group_IT_number 14
_space_group_name_Hall '-P 2ybc'
_space_group_name_H-M_alt 'P 1 21/c 1'
_symmetry_Int_Tables_number 14
_atom_sites_solution_primary iterative
_audit_creation_date 2026-02-10
_audit_creation_method
;
Olex2 1.5
(compiled 2025.07.13 svn.rb7424aed for OlexSys, GUI svn.r7314)
;
_audit_update_record
;
2026-02-10 deposited with the CCDC.	2026-02-23 downloaded from the CCDC.
;
_cell_angle_alpha 90
_cell_angle_beta 119.197(9)
_cell_angle_gamma 90
_cell_formula_units_Z 4
_cell_length_a 13.373(3)
_cell_length_b 13.859(4)
_cell_length_c 13.464(5)
_cell_measurement_temperature 296.15
_cell_volume 2178.3(12)
_computing_molecular_graphics 'Olex2 1.5 (Dolomanov et al., 2009)'
_computing_publication_material 'Olex2 1.5 (Dolomanov et al., 2009)'
_computing_structure_refinement 'olex2.refine 1.5 (Bourhis et al., 2015)'
_computing_structure_solution 'olex2.solve 1.5 (Bourhis et al., 2015)'
_diffrn_ambient_temperature 296.15
_diffrn_measured_fraction_theta_full 0.9995
_diffrn_measured_fraction_theta_max 0.9995
_diffrn_radiation_type 'Mo K\a'
_diffrn_radiation_wavelength 0.71073
_diffrn_reflns_av_R_equivalents 0.0654
_diffrn_reflns_av_unetI/netI 0.0584
_diffrn_reflns_Laue_measured_fraction_full 0.9995
_diffrn_reflns_Laue_measured_fraction_max 0.9995
_diffrn_reflns_limit_h_max 16
_diffrn_reflns_limit_h_min -17
_diffrn_reflns_limit_k_max 18
_diffrn_reflns_limit_k_min -18
_diffrn_reflns_limit_l_max 17
_diffrn_reflns_limit_l_min -17
_diffrn_reflns_number 28076
_diffrn_reflns_point_group_measured_fraction_full 0.9995
_diffrn_reflns_point_group_measured_fraction_max 0.9995
_diffrn_reflns_theta_full 24.9939
_diffrn_reflns_theta_max 24.99
_diffrn_reflns_theta_min 2.27
_exptl_absorpt_coefficient_mu 1.412
_exptl_crystal_density_diffrn 1.588
_exptl_crystal_F_000 1067.184
_exptl_crystal_size_max 0.112
_exptl_crystal_size_mid 0.059
_exptl_crystal_size_min 0.055
_refine_diff_density_max 0.7101
_refine_diff_density_min -0.6356
_refine_diff_density_rms 0.1075
_refine_ls_d_res_high 0.8411
_refine_ls_d_res_low 8.9637
_refine_ls_goodness_of_fit_ref 1.0774
_refine_ls_hydrogen_treatment constr
_refine_ls_matrix_type full
_refine_ls_number_constraints 37
_refine_ls_number_parameters 327
_refine_ls_number_reflns 3818
_refine_ls_number_restraints 204
_refine_ls_restrained_S_all 1.0472
_refine_ls_R_factor_all 0.0885
_refine_ls_R_factor_gt 0.0588
_refine_ls_shift/su_max -0.8548
_refine_ls_shift/su_mean 0.0621
_refine_ls_structure_factor_coef Fsqd
_refine_ls_weighting_details 'w=1/[\s^2^(Fo^2^)+(0.0857P)^2^+2.7212P] where P=(Fo^2^+2Fc^2^)/3'
_refine_ls_weighting_scheme calc
_refine_ls_wR_factor_gt 0.1539
_refine_ls_wR_factor_ref 0.1785
_reflns_Friedel_coverage 0.0
_reflns_limit_h_max 13
_reflns_limit_h_min -15
_reflns_limit_k_max 16
_reflns_limit_k_min 0
_reflns_limit_l_max 16
_reflns_limit_l_min 0
_reflns_number_gt 2656
_reflns_number_total 3818
_reflns_threshold_expression I>=2u(I)
_cod_data_source_file d5dt03058g2.cif
_cod_data_source_block SLEE1
_cod_depositor_comments 'Adding full bibliography for 7720365.cif.'
_cod_original_cell_volume 2178.2(11)
_cod_database_code 7720365
_olex2_refinement_description
;
1. Fixed Uiso
 At 1.2 times of:
  All C(H) groups, All C(H,H) groups
 At 1.5 times of:
  All O(H) groups
2. Uiso/Uaniso restraints and constraints
O3a \\sim O3 \\sim O4a \\sim O4 \\sim O5a \\sim O2a \\sim O2 \\sim Cl2a \\sim
Cl2 \\sim O5: within 2A with sigma of 0.04 and sigma for terminal atoms of 0.08
within 2A
3. Rigid body (RIGU) restrains
 Cl2a, Cl2, O2a, O3, O3a, O4a, O4, O5, O5a, O2
 with sigma for 1-2 distances of 0.004 and sigma for 1-3 distances of 0.004
4. Others
 Sof(O4a)=Sof(O3a)=Sof(Cl2a)=Sof(O5a)=Sof(O2a)=1-FVAR(1)
 Sof(Cl2)=Sof(O2)=Sof(O3)=Sof(O4)=Sof(O5)=FVAR(1)
5.a Secondary CH2 refined with riding coordinates:
 C6(H6a,H6b), C7(H7a,H7b), C13(H13a,H13b), C19(H19a,H19b)
5.b Aromatic/amide H refined with riding coordinates:
 C1(H1), C2(H2), C3(H3), C4(H4), C9(H9), C10(H10), C11(H11), C12(H12),
 C15(H15), C16(H16), C17(H17)
5.c Idealised tetrahedral OH refined as rotating group:
 O1(H1a)
;
_olex2_submission_special_instructions 'No special instructions were received'

loop_
_space_group_symop_id
_space_group_symop_operation_xyz
1 x,y,z
2 -x,y+1/2,-z+1/2
3 -x,-y,-z
4 x,-y-1/2,z-1/2

loop_
_atom_site_label
_atom_site_type_symbol
_atom_site_fract_x
_atom_site_fract_y
_atom_site_fract_z
_atom_site_U_iso_or_equiv
_atom_site_adp_type
_atom_site_occupancy
_atom_site_refinement_flags_posn
_atom_site_refinement_flags_adp
_atom_site_refinement_flags_occupancy
_atom_site_disorder_group
Zn1 Zn 0.65239(5) 0.68454(4) 0.70727(5) 0.0528(2) Uani 1.000000 . . . .
Cl1 Cl 0.57776(16) 0.80828(12) 0.57887(14) 0.0848(5) Uani 1.000000 . . . .
N1 N 0.5108(4) 0.6585(3) 0.7300(4) 0.0618(12) Uani 1.000000 . . . .
N2 N 0.7191(4) 0.5782(3) 0.8471(4) 0.0627(12) Uani 1.000000 . . . .
N3 N 0.7882(4) 0.7597(4) 0.8377(4) 0.0649(12) Uani 1.000000 . . . .
N4 N 0.7030(4) 0.5727(4) 0.6375(4) 0.0631(12) Uani 1.000000 . . . .
C1 C 0.4172(5) 0.7163(5) 0.6906(6) 0.085(2) Uani 1.000000 . . . .
H1 H 0.4123(5) 0.7688(5) 0.6453(6) 0.103(3) Uiso 1.000000 R . . .
C2 C 0.3313(7) 0.7016(7) 0.7137(9) 0.111(3) Uani 1.000000 . . . .
H2 H 0.2678(7) 0.7422(7) 0.6839(9) 0.133(4) Uiso 1.000000 R . . .
C3 C 0.3392(8) 0.6270(10) 0.7809(8) 0.118(4) Uani 1.000000 . . . .
H3 H 0.2821(8) 0.6176(10) 0.8003(8) 0.142(4) Uiso 1.000000 R . . .
C4 C 0.4306(8) 0.5643(7) 0.8214(6) 0.098(3) Uani 1.000000 . . . .
H4 H 0.4347(8) 0.5114(7) 0.8657(6) 0.118(3) Uiso 1.000000 R . . .
C5 C 0.5185(6) 0.5827(5) 0.7936(5) 0.0682(16) Uani 1.000000 . . . .
C6 C 0.6206(6) 0.5203(5) 0.8306(5) 0.084(2) Uani 1.000000 . . . .
H6a H 0.6049(6) 0.4711(5) 0.7735(5) 0.101(2) Uiso 1.000000 R . . .
H6b H 0.6378(6) 0.4882(5) 0.9012(5) 0.101(2) Uiso 1.000000 R . . .
C7 C 0.7692(6) 0.6343(5) 0.9528(5) 0.0769(18) Uani 1.000000 . . . .
H7a H 0.7095(6) 0.6526(5) 0.9704(5) 0.092(2) Uiso 1.000000 R . . .
H7b H 0.8247(6) 0.5951(5) 1.0150(5) 0.092(2) Uiso 1.000000 R . . .
C8 C 0.8273(5) 0.7240(5) 0.9414(6) 0.0733(18) Uani 1.000000 . . . .
C9 C 0.9150(7) 0.7699(7) 1.0367(7) 0.114(3) Uani 1.000000 . . . .
H9 H 0.9401(7) 0.7469(7) 1.1100(7) 0.136(4) Uiso 1.000000 R . . .
C10 C 0.9637(7) 0.8526(8) 1.0163(11) 0.132(4) Uani 1.000000 . . . .
H10 H 1.0245(7) 0.8837(8) 1.0769(11) 0.159(5) Uiso 1.000000 R . . .
C11 C 0.9222(9) 0.8874(8) 0.9082(11) 0.132(4) Uani 1.000000 . . . .
H11 H 0.9541(9) 0.9424(8) 0.8953(11) 0.159(4) Uiso 1.000000 R . . .
C12 C 0.8350(6) 0.8415(6) 0.8204(8) 0.099(3) Uani 1.000000 . . . .
H12 H 0.8063(6) 0.8657(6) 0.7471(8) 0.119(3) Uiso 1.000000 R . . .
C13 C 0.8060(6) 0.5232(5) 0.8347(5) 0.087(2) Uani 1.000000 . . . .
H13a H 0.8780(6) 0.5581(5) 0.8709(5) 0.104(2) Uiso 1.000000 R . . .
H13b H 0.8177(6) 0.4616(5) 0.8730(5) 0.104(2) Uiso 1.000000 R . . .
C14 C 0.7713(5) 0.5065(5) 0.7129(6) 0.0713(16) Uani 1.000000 . . . .
C15 C 0.8125(6) 0.4264(6) 0.6819(7) 0.101(3) Uani 1.000000 . . . .
H15 H 0.8569(6) 0.3807(6) 0.7362(7) 0.121(3) Uiso 1.000000 R . . .
C16 C 0.7877(8) 0.4151(8) 0.5723(10) 0.125(3) Uani 1.000000 . . . .
H16 H 0.8166(8) 0.3631(8) 0.5507(10) 0.150(4) Uiso 1.000000 R . . .
C17 C 0.7199(7) 0.4812(7) 0.4955(7) 0.102(3) Uani 1.000000 . . . .
H17 H 0.7022(7) 0.4750(7) 0.4199(7) 0.123(3) Uiso 1.000000 R . . .
C18 C 0.6766(6) 0.5578(6) 0.5274(6) 0.0790(18) Uani 1.000000 . . . .
C19 C 0.6021(9) 0.6226(7) 0.4418(8) 0.118(3) Uani 1.000000 . . . .
H19a H 0.6332(9) 0.6874(7) 0.4618(8) 0.142(4) Uiso 1.000000 R . . .
H19b H 0.5991(9) 0.6056(7) 0.3704(8) 0.142(4) Uiso 1.000000 R . . .
O1 O 0.4863(6) 0.6224(5) 0.4257(6) 0.131(2) Uani 1.000000 . . . .
H1a H 0.475(4) 0.673(4) 0.450(11) 0.197(3) Uiso 1.000000 GR . . .
Cl2 Cl 0.1124(7) 0.6316(8) 0.8817(8) 0.0915(18) Uani 0.678(11) . U P 1
O2 O 0.0759(14) 0.7103(10) 0.8113(11) 0.162(5) Uani 0.678(11) . U P 1
O3 O 0.2289(8) 0.6374(9) 0.9551(8) 0.142(4) Uani 0.678(11) . U P 1
O4 O 0.1136(13) 0.5482(9) 0.8305(12) 0.167(4) Uani 0.678(11) . U P 1
O5 O 0.0666(11) 0.6428(11) 0.9539(11) 0.166(4) Uani 0.678(11) . U P 1
O4a O 0.121(2) 0.6935(17) 0.791(2) 0.126(6) Uani 0.322(11) . U P 2
O3a O 0.063(2) 0.542(2) 0.852(3) 0.160(6) Uani 0.322(11) . U P 2
Cl2a Cl 0.103(2) 0.643(2) 0.871(2) 0.129(5) Uani 0.322(11) . U P 2
O5a O -0.017(2) 0.6513(18) 0.805(2) 0.158(6) Uani 0.322(11) . U P 2
O2a O 0.166(3) 0.672(2) 0.999(3) 0.192(9) Uani 0.322(11) . U P 2

loop_
_atom_site_aniso_label
_atom_site_aniso_U_11
_atom_site_aniso_U_22
_atom_site_aniso_U_33
_atom_site_aniso_U_12
_atom_site_aniso_U_13
_atom_site_aniso_U_23
Zn1 0.0543(4) 0.0525(4) 0.0505(4) -0.0015(3) 0.0247(3) 0.0027(3)
Cl1 0.0949(12) 0.0764(11) 0.0675(10) 0.0009(9) 0.0273(9) 0.0211(8)
N1 0.057(3) 0.063(3) 0.068(3) -0.008(2) 0.034(2) -0.014(2)
N2 0.069(3) 0.062(3) 0.047(3) 0.009(2) 0.021(2) 0.001(2)
N3 0.057(3) 0.064(3) 0.072(3) -0.005(2) 0.031(3) -0.016(3)
N4 0.056(3) 0.076(3) 0.055(3) -0.011(2) 0.025(2) -0.016(2)
C1 0.062(4) 0.086(5) 0.108(6) -0.009(3) 0.041(4) -0.038(4)
C2 0.079(5) 0.139(8) 0.128(8) -0.014(5) 0.062(5) -0.064(7)
C3 0.089(6) 0.189(11) 0.101(7) -0.046(7) 0.066(6) -0.074(7)
C4 0.119(6) 0.127(7) 0.063(4) -0.058(6) 0.056(5) -0.032(4)
C5 0.081(4) 0.084(4) 0.049(3) -0.026(4) 0.039(3) -0.017(3)
C6 0.118(6) 0.067(4) 0.063(4) -0.021(4) 0.042(4) 0.008(3)
C7 0.077(4) 0.094(5) 0.041(3) 0.016(4) 0.015(3) -0.002(3)
C8 0.048(3) 0.082(4) 0.079(5) 0.005(3) 0.022(3) -0.032(4)
C9 0.076(5) 0.133(7) 0.090(6) 0.010(5) 0.009(4) -0.058(6)
C10 0.072(5) 0.122(8) 0.154(10) -0.028(5) 0.016(6) -0.075(7)
C11 0.110(7) 0.119(8) 0.148(9) -0.035(6) 0.048(7) -0.049(7)
C12 0.077(5) 0.084(5) 0.135(7) -0.026(4) 0.051(5) -0.045(5)
C13 0.086(5) 0.078(4) 0.065(4) 0.026(4) 0.012(3) -0.006(3)
C14 0.056(3) 0.072(4) 0.076(4) 0.001(3) 0.024(3) -0.021(3)
C15 0.075(5) 0.094(5) 0.109(6) 0.016(4) 0.026(4) -0.038(5)
C16 0.095(6) 0.142(8) 0.135(8) 0.006(6) 0.054(6) -0.068(7)
C17 0.095(6) 0.135(7) 0.097(6) -0.029(5) 0.063(5) -0.060(6)
C18 0.068(4) 0.106(5) 0.062(4) -0.019(4) 0.031(3) -0.008(4)
C19 0.131(7) 0.142(8) 0.097(6) -0.047(7) 0.069(6) -0.029(6)
O1 0.128(5) 0.127(5) 0.107(5) -0.014(4) 0.033(4) 0.009(4)
Cl2 0.067(2) 0.107(4) 0.107(3) 0.016(2) 0.0476(17) 0.046(2)
O2 0.208(12) 0.133(7) 0.139(7) 0.037(4) 0.080(5) 0.051(4)
O3 0.097(5) 0.224(9) 0.113(5) 0.023(3) 0.059(3) 0.040(4)
O4 0.191(9) 0.135(6) 0.211(9) 0.017(4) 0.125(5) 0.023(4)
O5 0.128(6) 0.246(11) 0.157(7) 0.038(5) 0.095(4) 0.047(5)
O4a 0.114(10) 0.138(13) 0.154(11) 0.057(6) 0.089(6) 0.066(7)
O3a 0.159(11) 0.145(8) 0.217(13) 0.052(5) 0.125(7) 0.065(5)
Cl2a 0.131(7) 0.132(8) 0.171(9) 0.066(5) 0.111(5) 0.070(5)
O5a 0.137(8) 0.167(11) 0.210(11) 0.060(5) 0.116(5) 0.069(6)
O2a 0.212(16) 0.206(16) 0.187(10) 0.026(8) 0.122(6) 0.054(6)

loop_
_atom_type_symbol
_atom_type_scat_dispersion_real
_atom_type_scat_dispersion_imag
_atom_type_scat_Cromer_Mann_a1
_atom_type_scat_Cromer_Mann_a2
_atom_type_scat_Cromer_Mann_a3
_atom_type_scat_Cromer_Mann_a4
_atom_type_scat_Cromer_Mann_b1
_atom_type_scat_Cromer_Mann_b2
_atom_type_scat_Cromer_Mann_b3
_atom_type_scat_Cromer_Mann_b4
_atom_type_scat_Cromer_Mann_c
_atom_type_scat_source
_atom_type_scat_dispersion_source
C 0.00313 0.00162 2.31000 1.02000 1.58860 0.86500 20.84390 10.20750 0.56870 51.65120 0.21560 'International Tables Volume C Table 6.1.1.4 (pp. 500-502)' 'Brennan, Cowan, Rev. Sci. Instrum., 1992, 63, 850'
Cl 0.14908 0.15974 11.46040 7.19640 6.25560 1.64550 0.01040 1.16620 18.51940 47.77840 -9.55740 'International Tables Volume C Table 6.1.1.4 (pp. 500-502)' 'Brennan, Cowan, Rev. Sci. Instrum., 1992, 63, 850'
H 0.00000 0.00000 0.49300 0.32291 0.14019 0.04081 10.51090 26.12570 3.14236 57.79970 0.00304 'International Tables Volume C Table 6.1.1.4 (pp. 500-502)' 'Brennan, Cowan, Rev. Sci. Instrum., 1992, 63, 850'
N 0.00612 0.00332 12.21260 3.13220 2.01250 1.16630 0.00570 9.89330 28.99750 0.58260 -11.52900 'International Tables Volume C Table 6.1.1.4 (pp. 500-502)' 'Brennan, Cowan, Rev. Sci. Instrum., 1992, 63, 850'
O 0.01085 0.00610 3.04850 2.28680 1.54630 0.86700 13.27710 5.70110 0.32390 32.90890 0.25080 'International Tables Volume C Table 6.1.1.4 (pp. 500-502)' 'Brennan, Cowan, Rev. Sci. Instrum., 1992, 63, 850'
Zn 0.29151 1.43825 14.07430 7.03180 5.16520 2.41000 3.26550 0.23330 10.31630 58.70970 1.30410 'International Tables Volume C Table 6.1.1.4 (pp. 500-502)' 'Brennan, Cowan, Rev. Sci. Instrum., 1992, 63, 850'

loop_
_geom_angle_atom_site_label_1
_geom_angle_atom_site_label_2
_geom_angle_atom_site_label_3
_geom_angle
_geom_angle_site_symmetry_1
_geom_angle_site_symmetry_3
_geom_angle_publ_flag
N1 Zn1 Cl1 98.48(15) . . ?
N2 Zn1 Cl1 171.83(13) . . ?
N2 Zn1 N1 77.19(19) . . ?
N3 Zn1 Cl1 98.11(16) . . ?
N3 Zn1 N1 116.22(18) . . ?
N3 Zn1 N2 77.98(19) . . ?
N4 Zn1 Cl1 109.50(15) . . ?
N4 Zn1 N1 116.91(17) . . ?
N4 Zn1 N2 78.67(18) . . ?
N4 Zn1 N3 114.13(17) . . ?
C1 N1 Zn1 124.6(5) . . ?
C5 N1 Zn1 116.1(4) . . ?
C5 N1 C1 119.2(5) . . ?
C6 N2 Zn1 106.1(3) . . ?
C7 N2 Zn1 106.1(4) . . ?
C7 N2 C6 112.9(5) . . ?
C13 N2 Zn1 105.3(4) . . ?
C13 N2 C6 113.7(5) . . ?
C13 N2 C7 112.0(5) . . ?
C8 N3 Zn1 115.7(4) . . ?
C12 N3 Zn1 123.6(5) . . ?
C12 N3 C8 120.7(6) . . ?
C14 N4 Zn1 114.7(4) . . ?
C18 N4 Zn1 129.3(5) . . ?
C18 N4 C14 116.1(6) . . ?
H1 C1 N1 118.4(4) . . ?
C2 C1 N1 123.3(8) . . ?
C2 C1 H1 118.4(6) . . ?
H2 C2 C1 120.8(6) . . ?
C3 C2 C1 118.5(9) . . ?
C3 C2 H2 120.8(6) . . ?
H3 C3 C2 119.5(6) . . ?
C4 C3 C2 121.0(8) . . ?
C4 C3 H3 119.5(6) . . ?
H4 C4 C3 120.9(6) . . ?
C5 C4 C3 118.2(8) . . ?
C5 C4 H4 120.9(5) . . ?
C4 C5 N1 119.8(7) . . ?
C6 C5 N1 116.6(5) . . ?
C6 C5 C4 123.5(7) . . ?
C5 C6 N2 110.1(5) . . ?
H6a C6 N2 109.6(3) . . ?
H6a C6 C5 109.6(3) . . ?
H6b C6 N2 109.6(3) . . ?
H6b C6 C5 109.6(3) . . ?
H6b C6 H6a 108.2 . . ?
H7a C7 N2 109.5(3) . . ?
H7b C7 N2 109.5(3) . . ?
H7b C7 H7a 108.1 . . ?
C8 C7 N2 110.6(5) . . ?
C8 C7 H7a 109.5(3) . . ?
C8 C7 H7b 109.5(3) . . ?
C7 C8 N3 117.1(5) . . ?
C9 C8 N3 121.2(8) . . ?
C9 C8 C7 121.6(8) . . ?
H9 C9 C8 121.5(6) . . ?
C10 C9 C8 116.9(9) . . ?
C10 C9 H9 121.5(6) . . ?
H10 C10 C9 119.8(6) . . ?
C11 C10 C9 120.5(8) . . ?
C11 C10 H10 119.8(6) . . ?
H11 C11 C10 120.2(6) . . ?
C12 C11 C10 119.7(10) . . ?
C12 C11 H11 120.2(7) . . ?
C11 C12 N3 120.9(9) . . ?
H12 C12 N3 119.6(4) . . ?
H12 C12 C11 119.6(7) . . ?
H13a C13 N2 109.3(3) . . ?
H13b C13 N2 109.3(4) . . ?
H13b C13 H13a 108.0 . . ?
C14 C13 N2 111.6(5) . . ?
C14 C13 H13a 109.3(4) . . ?
C14 C13 H13b 109.3(4) . . ?
C13 C14 N4 117.3(5) . . ?
C15 C14 N4 122.7(6) . . ?
C15 C14 C13 119.9(7) . . ?
H15 C15 C14 120.1(5) . . ?
C16 C15 C14 119.8(8) . . ?
C16 C15 H15 120.1(6) . . ?
H16 C16 C15 120.9(6) . . ?
C17 C16 C15 118.3(8) . . ?
C17 C16 H16 120.9(5) . . ?
H17 C17 C16 119.5(5) . . ?
C18 C17 C16 120.9(8) . . ?
C18 C17 H17 119.5(5) . . ?
C17 C18 N4 122.1(7) . . ?
C19 C18 N4 119.7(7) . . ?
C19 C18 C17 118.2(7) . . ?
H19a C19 C18 108.9(5) . . ?
H19b C19 C18 108.9(5) . . ?
H19b C19 H19a 107.7 . . ?
O1 C19 C18 113.2(7) . . ?
O1 C19 H19a 108.9(5) . . ?
O1 C19 H19b 108.9(5) . . ?
H1a O1 C19 109.5 . . ?
O3 Cl2 O2 110.2(10) . . ?
O4 Cl2 O2 114.7(11) . . ?
O4 Cl2 O3 97.2(11) . . ?
O5 Cl2 O2 105.4(11) . . ?
O5 Cl2 O3 102.8(9) . . ?
O5 Cl2 O4 125.0(10) . . ?
O5a O3a Cl2a 50.3(14) . . ?
O3a Cl2a O4a 122(3) . . ?
O5a Cl2a O4a 93(2) . . ?
O5a Cl2a O3a 76(2) . . ?
O2a Cl2a O4a 121(3) . . ?
O2a Cl2a O3a 113(2) . . ?
O2a Cl2a O5a 121(2) . . ?
Cl2a O5a O3a 53.5(16) . . ?

loop_
_geom_bond_atom_site_label_1
_geom_bond_atom_site_label_2
_geom_bond_distance
_geom_bond_site_symmetry_2
_geom_bond_publ_flag
Zn1 Cl1 2.2897(17) . ?
Zn1 N1 2.092(5) . ?
Zn1 N2 2.208(4) . ?
Zn1 N3 2.087(5) . ?
Zn1 N4 2.089(5) . ?
N1 C1 1.357(8) . ?
N1 C5 1.327(7) . ?
N2 C6 1.465(7) . ?
N2 C7 1.466(7) . ?
N2 C13 1.465(8) . ?
N3 C8 1.326(8) . ?
N3 C12 1.368(9) . ?
N4 C14 1.342(8) . ?
N4 C18 1.362(8) . ?
C1 H1 0.9300 . ?
C1 C2 1.345(10) . ?
C2 H2 0.9300 . ?
C2 C3 1.343(13) . ?
C3 H3 0.9300 . ?
C3 C4 1.377(13) . ?
C4 H4 0.9300 . ?
C4 C5 1.419(9) . ?
C5 C6 1.482(9) . ?
C6 H6a 0.9700 . ?
C6 H6b 0.9700 . ?
C7 H7a 0.9700 . ?
C7 H7b 0.9700 . ?
C7 C8 1.512(9) . ?
C8 C9 1.399(9) . ?
C9 H9 0.9300 . ?
C9 C10 1.409(14) . ?
C10 H10 0.9300 . ?
C10 C11 1.368(14) . ?
C11 H11 0.9300 . ?
C11 C12 1.348(11) . ?
C12 H12 0.9300 . ?
C13 H13a 0.9700 . ?
C13 H13b 0.9700 . ?
C13 C14 1.489(9) . ?
C14 C15 1.391(9) . ?
C15 H15 0.9300 . ?
C15 C16 1.353(12) . ?
C16 H16 0.9300 . ?
C16 C17 1.348(12) . ?
C17 H17 0.9300 . ?
C17 C18 1.374(10) . ?
C18 C19 1.417(11) . ?
C19 H19a 0.9700 . ?
C19 H19b 0.9700 . ?
C19 O1 1.456(10) . ?
O1 H1a 0.8200 . ?
Cl2 O2 1.370(16) . ?
Cl2 O3 1.381(13) . ?
Cl2 O4 1.350(17) . ?
Cl2 O5 1.387(15) . ?
O4a Cl2a 1.40(3) . ?
O3a Cl2a 1.48(4) . ?
O3a O5a 1.79(3) . ?
Cl2a O5a 1.42(3) . ?
Cl2a O2a 1.55(4) . ?

loop_
_geom_torsion_atom_site_label_1
_geom_torsion_atom_site_label_2
_geom_torsion_atom_site_label_3
_geom_torsion_atom_site_label_4
_geom_torsion
_geom_torsion_site_symmetry_1
_geom_torsion_site_symmetry_2
_geom_torsion_site_symmetry_3
_geom_torsion_site_symmetry_4
_geom_torsion_publ_flag
Zn1 N1 C1 C2 -174.8(6) . . . . ?
Zn1 N1 C5 C4 174.7(4) . . . . ?
Zn1 N1 C5 C6 -6.2(4) . . . . ?
Zn1 N2 C6 C5 -39.7(3) . . . . ?
Zn1 N2 C7 C8 -37.0(4) . . . . ?
Zn1 N2 C13 C14 -37.5(4) . . . . ?
Zn1 N3 C8 C7 -0.2(4) . . . . ?
Zn1 N3 C8 C9 -177.4(4) . . . . ?
Zn1 N3 C12 C11 179.5(7) . . . . ?
Zn1 N4 C14 C13 -2.7(5) . . . . ?
Zn1 N4 C14 C15 179.3(5) . . . . ?
Zn1 N4 C18 C17 178.1(5) . . . . ?
Zn1 N4 C18 C19 -1.9(6) . . . . ?
N1 C1 C2 C3 1.3(8) . . . . ?
N1 C5 C4 C3 -0.2(7) . . . . ?
N1 C5 C6 N2 32.4(5) . . . . ?
N2 C6 C5 C4 -148.5(5) . . . . ?
N2 C7 C8 N3 26.8(6) . . . . ?
N2 C7 C8 C9 -156.0(5) . . . . ?
N2 C13 C14 N4 29.0(7) . . . . ?
N2 C13 C14 C15 -153.0(6) . . . . ?
N3 C8 C9 C10 -3.3(7) . . . . ?
N3 C12 C11 C10 -0.9(9) . . . . ?
N4 C14 C15 C16 2.8(8) . . . . ?
N4 C18 C17 C16 2.5(8) . . . . ?
N4 C18 C19 O1 -64.7(7) . . . . ?
C1 N1 C5 C4 -1.2(6) . . . . ?
C1 N1 C5 C6 177.9(6) . . . . ?
C1 C2 C3 C4 -2.8(9) . . . . ?
C2 C1 N1 C5 0.8(8) . . . . ?
C2 C3 C4 C5 2.3(9) . . . . ?
C3 C4 C5 C6 -179.2(6) . . . . ?
C5 C6 N2 C7 76.1(5) . . . . ?
C5 C6 N2 C13 -154.9(5) . . . . ?
C6 N2 C7 C8 -152.8(5) . . . . ?
C6 N2 C13 C14 78.2(5) . . . . ?
C7 N2 C13 C14 -152.3(6) . . . . ?
C7 C8 N3 C12 179.0(5) . . . . ?
C7 C8 C9 C10 179.6(7) . . . . ?
C8 N3 C12 C11 0.3(7) . . . . ?
C8 C7 N2 C13 77.3(6) . . . . ?
C8 C9 C10 C11 2.8(9) . . . . ?
C9 C8 N3 C12 1.8(7) . . . . ?
C9 C10 C11 C12 -0.8(11) . . . . ?
C13 C14 N4 C18 177.3(6) . . . . ?
C13 C14 C15 C16 -175.2(8) . . . . ?
C14 N4 C18 C17 -1.9(6) . . . . ?
C14 N4 C18 C19 178.1(6) . . . . ?
C14 C15 C16 C17 -2.1(9) . . . . ?
C15 C14 N4 C18 -0.7(8) . . . . ?
C15 C16 C17 C18 -0.4(11) . . . . ?
C16 C17 C18 C19 -177.5(8) . . . . ?
C17 C18 C19 O1 115.3(7) . . . . ?
O4a Cl2a O3a O5a -84(3) . . . . ?
O4a Cl2a O5a O3a 122(3) . . . . ?
O3a O5a Cl2a O2a -109(2) . . . . ?
O5a O3a Cl2a O2a 118(2) . . . . ?

loop_
_restr_U_similar_atom_site_label_1
_restr_U_similar_atom_site_label_2
_restr_U_similar_weight_param
Cl2 O2 0.0800
Cl2 O3 0.0800
Cl2 O4 0.0800
Cl2 O5 0.0800
Cl2 O4a 0.0800
Cl2 O3a 0.0400
Cl2 Cl2a 0.0400
Cl2 O5a 0.0400
Cl2 O2a 0.0800
O2 O4a 0.0800
O2 Cl2a 0.0800
O2 O5a 0.0800
O3 Cl2a 0.0800
O3 O2a 0.0800
O4 O3a 0.0800
O4 Cl2a 0.0800
O5 Cl2a 0.0800
O5 O5a 0.0800
O5 O2a 0.0800
O4a Cl2a 0.0800
O3a Cl2a 0.0400
O3a O5a 0.0400
Cl2a O5a 0.0400
Cl2a O2a 0.0800

loop_
_restr_rigu_atom_site_label_1
_restr_rigu_atom_site_label_2
_restr_rigu_target_weight_param
_restr_rigu_u13_diff
_restr_rigu_u23_diff
_restr_rigu_u33_diff
Cl2 O2 0.004000 -0.003232 -0.000643 -0.023365
Cl2 O3 0.004000 0.004376 -0.012373 -0.029027
Cl2 O4 0.004000 0.010908 0.007475 -0.016245
Cl2 O5 0.004000 -0.005217 0.000151 -0.012719
O2 O3 0.004000 -0.008555 0.083059 0.022047
O2 O4 0.004000 0.007647 -0.035201 -0.008255
O2 O5 0.004000 -0.081229 -0.012537 -0.001914
O3 O4 0.004000 0.080627 0.058412 -0.022909
O3 O5 0.004000 -0.012735 0.016767 -0.007694
O4 O5 0.004000 0.029347 -0.073977 -0.004130
O4a O3a 0.004000 0.007791 -0.012899 -0.012401
O4a Cl2a 0.004000 -0.004143 -0.004858 0.004563
O4a O5a 0.004000 -0.006405 -0.001946 -0.014577
O4a O2a 0.004000 -0.006580 0.003634 -0.028918
O3a Cl2a 0.004000 -0.006094 0.001672 0.006288
O3a O5a 0.004000 -0.008384 0.021510 -0.003296
O3a O2a 0.004000 0.020881 -0.035524 -0.006091
Cl2a O5a 0.004000 0.004160 0.008492 -0.007333
Cl2a O2a 0.004000 0.004568 0.003883 -0.011840
O5a O2a 0.004000 -0.052229 -0.024236 -0.010299
